data_4340297
loop_
_publ_author_name
'Lumb, Isha'
'Hundal, Maninder Singh'
'Hundal, Geeta'

_publ_section_title
;
 Copper(II)-Catalyzed Disulfide Scission-Stepwise Aerobic Oxidative
 Cleavage to Sulfinate and Sulfonate and Reductive Anaerobic Cleavage to
 Thiols.
;
_journal_issue 14
_journal_name_full 'Inorganic chemistry'
_journal_page_first 7770
_journal_page_last 7779
_journal_paper_doi 10.1021/ic501141m
_journal_volume 53
_journal_year 2014
_chemical_formula_moiety 'C24 H18 N4 O2 S2'
_chemical_formula_sum 'C24 H18 N4 O2 S2'
_chemical_formula_weight 458.54
_chemical_name_systematic
; 
 ? 
;
_space_group_IT_number 2
_symmetry_cell_setting triclinic
_symmetry_space_group_name_Hall '-P 1'
_symmetry_space_group_name_H-M 'P -1'
_atom_sites_solution_hydrogens geom
_atom_sites_solution_primary direct
_atom_sites_solution_secondary difmap
_audit_creation_method SHELXL-97
_cell_angle_alpha 94.757(2)
_cell_angle_beta 105.971(3)
_cell_angle_gamma 101.192(4)
_cell_formula_units_Z 2
_cell_length_a 7.515(3)
_cell_length_b 11.663(2)
_cell_length_c 13.2630(10)
_cell_measurement_reflns_used 85
_cell_measurement_temperature 153(2)
_cell_measurement_theta_max 28
_cell_measurement_theta_min 2
_cell_volume 1084.8(5)
_computing_cell_refinement 'Bruker SAINT'
_computing_data_collection 'Bruker APEX2'
_computing_data_reduction 'Bruker SAINT'
_computing_molecular_graphics 'Bruker SHELXTL'
_computing_publication_material 'Bruker SHELXTL'
_computing_structure_refinement 'SHELXL-97 (Sheldrick, 2008)'
_computing_structure_solution 'SIR-92 (Altomare et al., 1993)'
_diffrn_ambient_temperature 153(2)
_diffrn_measured_fraction_theta_full 0.994
_diffrn_measured_fraction_theta_max 0.994
_diffrn_measurement_device_type 'Bruker APEX-II CCD'
_diffrn_measurement_method '\f and \w scans'
_diffrn_radiation_monochromator graphite
_diffrn_radiation_source 'fine-focus sealed tube'
_diffrn_radiation_type MoK\a
_diffrn_radiation_wavelength 0.71073
_diffrn_reflns_av_R_equivalents 0.0258
_diffrn_reflns_av_sigmaI/netI 0.0300
_diffrn_reflns_limit_h_max 9
_diffrn_reflns_limit_h_min -10
_diffrn_reflns_limit_k_max 15
_diffrn_reflns_limit_k_min -15
_diffrn_reflns_limit_l_max 17
_diffrn_reflns_limit_l_min -17
_diffrn_reflns_number 19455
_diffrn_reflns_theta_full 28.35
_diffrn_reflns_theta_max 28.35
_diffrn_reflns_theta_min 1.61
_exptl_absorpt_coefficient_mu 0.276
_exptl_absorpt_correction_T_max 0.745
_exptl_absorpt_correction_T_min 0.688
_exptl_absorpt_correction_type multi-scan
_exptl_absorpt_process_details
;
SADABS-2008/1 - Bruker AXS area detector scaling and absorption correction  
;
_exptl_crystal_density_diffrn 1.404
_exptl_crystal_density_method 'not measured'
_exptl_crystal_F_000 476
_exptl_crystal_size_max 0.20
_exptl_crystal_size_mid 0.18
_exptl_crystal_size_min 0.18
_refine_diff_density_max 0.195
_refine_diff_density_min -0.269
_refine_diff_density_rms 0.037
_refine_ls_extinction_method none
_refine_ls_goodness_of_fit_ref 1.016
_refine_ls_hydrogen_treatment none
_refine_ls_matrix_type full
_refine_ls_number_parameters 289
_refine_ls_number_reflns 5394
_refine_ls_number_restraints 0
_refine_ls_restrained_S_all 1.016
_refine_ls_R_factor_all 0.0692
_refine_ls_R_factor_gt 0.0408
_refine_ls_shift/su_max 0.001
_refine_ls_shift/su_mean 0.000
_refine_ls_structure_factor_coef Fsqd
_refine_ls_weighting_details 'calc w=1/[\s^2^(Fo^2^)+(0.0526P)^2^+0.1681P] where P=(Fo^2^+2Fc^2^)/3'
_refine_ls_weighting_scheme calc
_refine_ls_wR_factor_gt 0.1001
_refine_ls_wR_factor_ref 0.1147
_reflns_number_gt 3669
_reflns_number_total 5394
_reflns_threshold_expression >2sigma(I)
_cod_data_source_file ic501141m_si_003.cif
_cod_data_source_block shelxl
_cod_depositor_comments 'Adding full bibliography for 4340297--4340301.cif.'
_cod_database_code 4340297

loop_
_symmetry_equiv_pos_as_xyz
'x, y, z'
'-x, -y, -z'

loop_
_atom_site_label
_atom_site_type_symbol
_atom_site_fract_x
_atom_site_fract_y
_atom_site_fract_z
_atom_site_U_iso_or_equiv
_atom_site_adp_type
_atom_site_occupancy
_atom_site_symmetry_multiplicity
_atom_site_calc_flag
_atom_site_refinement_flags
C1 C 0.6124(3) 0.41178(15) 0.42686(14) 0.0500(4) Uani 1 1 d .
C2 C 0.4548(2) 0.39201(14) 0.33654(14) 0.0485(4) Uani 1 1 d .
C3 C 0.4307(3) 0.48185(16) 0.27536(17) 0.0597(5) Uani 1 1 d .
H3 H 0.3267 0.4689 0.2126 0.072 Uiso 1 1 calc R
C4 C 0.5579(3) 0.59003(17) 0.30582(19) 0.0685(6) Uani 1 1 d .
H4 H 0.5411 0.6510 0.2633 0.082 Uiso 1 1 calc R
C5 C 0.7085(3) 0.61081(17) 0.3966(2) 0.0709(6) Uani 1 1 d .
H5 H 0.7929 0.6864 0.4178 0.085 Uiso 1 1 calc R
C6 C 0.7366(3) 0.52197(16) 0.45680(17) 0.0612(5) Uani 1 1 d .
H6 H 0.8415 0.5360 0.5192 0.073 Uiso 1 1 calc R
C7 C 0.6457(2) 0.09698(14) 0.34244(13) 0.0465(4) Uani 1 1 d .
C8 C 0.5964(2) 0.11464(14) 0.23573(13) 0.0450(4) Uani 1 1 d .
C9 C 0.4728(3) 0.02313(15) 0.15974(14) 0.0542(4) Uani 1 1 d .
H9 H 0.4390 0.0332 0.0871 0.065 Uiso 1 1 calc R
C10 C 0.3992(3) -0.08196(16) 0.18953(17) 0.0621(5) Uani 1 1 d .
H10 H 0.3140 -0.1435 0.1371 0.074 Uiso 1 1 calc R
C11 C 0.4475(3) -0.09898(17) 0.29414(18) 0.0642(5) Uani 1 1 d .
H11 H 0.3958 -0.1717 0.3137 0.077 Uiso 1 1 calc R
C12 C 0.5713(3) -0.01004(16) 0.37025(16) 0.0578(5) Uani 1 1 d .
H12 H 0.6062 -0.0220 0.4424 0.069 Uiso 1 1 calc R
C13 C 0.1955(3) 0.23122(15) 0.21878(14) 0.0511(4) Uani 1 1 d .
C14 C 0.0849(2) 0.11141(15) 0.22396(14) 0.0487(4) Uani 1 1 d .
C15 C -0.0380(3) 0.04272(17) 0.13263(16) 0.0621(5) Uani 1 1 d .
H15 H -0.0566 0.0713 0.0664 0.075 Uiso 1 1 calc R
C16 C -0.1333(3) -0.06868(19) 0.1397(2) 0.0741(6) Uani 1 1 d .
H16 H -0.2181 -0.1187 0.0782 0.089 Uiso 1 1 calc R
C17 C -0.1036(3) -0.10529(18) 0.2361(2) 0.0733(6) Uani 1 1 d .
H17 H -0.1673 -0.1816 0.2430 0.088 Uiso 1 1 calc R
C18 C 0.0191(3) -0.03115(18) 0.32325(18) 0.0672(5) Uani 1 1 d .
H18 H 0.0371 -0.0578 0.3903 0.081 Uiso 1 1 calc R
C19 C 0.6467(3) 0.26282(16) 0.11609(13) 0.0511(4) Uani 1 1 d .
C20 C 0.7550(3) 0.38737(15) 0.12398(13) 0.0492(4) Uani 1 1 d .
C21 C 0.7243(4) 0.4448(2) 0.03682(17) 0.0800(7) Uani 1 1 d .
H21 H 0.6352 0.4068 -0.0288 0.096 Uiso 1 1 calc R
C22 C 0.8264(4) 0.5594(2) 0.0469(2) 0.0947(8) Uani 1 1 d .
H22 H 0.8077 0.6021 -0.0117 0.114 Uiso 1 1 calc R
C23 C 0.9540(4) 0.61027(19) 0.1418(2) 0.0785(7) Uani 1 1 d .
H23 H 1.0278 0.6884 0.1504 0.094 Uiso 1 1 calc R
C24 C 0.9736(3) 0.54696(17) 0.22422(18) 0.0675(5) Uani 1 1 d .
H24 H 1.0613 0.5837 0.2907 0.081 Uiso 1 1 calc R
N1 N 0.3239(2) 0.28283(12) 0.31243(11) 0.0511(4) Uani 1 1 d .
H1 H 0.3256 0.2423 0.3656 0.061 Uiso 1 1 calc R
N2 N 0.1146(2) 0.07643(13) 0.31917(12) 0.0557(4) Uani 1 1 d .
N3 N 0.6753(2) 0.22292(12) 0.21067(10) 0.0474(3) Uani 1 1 d .
H3A H 0.7559 0.2728 0.2647 0.057 Uiso 1 1 calc R
N4 N 0.8772(2) 0.43655(13) 0.21735(11) 0.0543(4) Uani 1 1 d .
O1 O 0.1705(2) 0.27344(13) 0.13711(11) 0.0792(4) Uani 1 1 d .
O2 O 0.5455(2) 0.20647(13) 0.03194(10) 0.0841(5) Uani 1 1 d .
S1 S 0.65031(7) 0.29839(4) 0.50654(3) 0.05705(15) Uani 1 1 d .
S2 S 0.81227(7) 0.20802(4) 0.44135(3) 0.05425(14) Uani 1 1 d .

loop_
_atom_site_aniso_label
_atom_site_aniso_U_11
_atom_site_aniso_U_22
_atom_site_aniso_U_33
_atom_site_aniso_U_23
_atom_site_aniso_U_13
_atom_site_aniso_U_12
C1 0.0543(10) 0.0428(9) 0.0521(10) -0.0025(7) 0.0191(8) 0.0082(8)
C2 0.0519(10) 0.0378(9) 0.0569(10) 0.0027(7) 0.0207(8) 0.0083(7)
C3 0.0590(11) 0.0448(10) 0.0746(13) 0.0103(9) 0.0163(9) 0.0142(9)
C4 0.0726(13) 0.0397(10) 0.0984(16) 0.0169(10) 0.0305(12) 0.0147(9)
C5 0.0668(13) 0.0405(11) 0.1002(17) -0.0012(10) 0.0272(12) 0.0014(9)
C6 0.0576(11) 0.0477(11) 0.0716(12) -0.0068(9) 0.0191(9) 0.0033(9)
C7 0.0524(10) 0.0406(9) 0.0488(9) 0.0079(7) 0.0169(7) 0.0126(7)
C8 0.0496(9) 0.0389(9) 0.0475(9) 0.0040(7) 0.0176(7) 0.0090(7)
C9 0.0600(11) 0.0466(10) 0.0513(10) -0.0003(8) 0.0165(8) 0.0042(8)
C10 0.0652(12) 0.0447(10) 0.0730(13) -0.0059(9) 0.0294(10) -0.0021(9)
C11 0.0760(13) 0.0426(10) 0.0812(14) 0.0099(9) 0.0400(11) 0.0058(9)
C12 0.0720(12) 0.0483(11) 0.0625(11) 0.0166(9) 0.0306(10) 0.0165(9)
C13 0.0541(10) 0.0462(10) 0.0512(10) 0.0077(8) 0.0129(8) 0.0105(8)
C14 0.0436(9) 0.0446(9) 0.0550(10) 0.0056(8) 0.0105(7) 0.0100(7)
C15 0.0550(11) 0.0606(12) 0.0609(11) 0.0031(9) 0.0058(9) 0.0091(9)
C16 0.0542(12) 0.0570(13) 0.0899(16) -0.0078(11) 0.0009(11) 0.0006(10)
C17 0.0529(12) 0.0479(12) 0.1140(19) 0.0112(12) 0.0223(12) 0.0035(9)
C18 0.0640(12) 0.0565(12) 0.0818(14) 0.0218(10) 0.0225(11) 0.0094(10)
C19 0.0581(10) 0.0497(10) 0.0403(9) 0.0052(7) 0.0109(8) 0.0060(8)
C20 0.0559(10) 0.0476(10) 0.0450(9) 0.0084(7) 0.0162(8) 0.0114(8)
C21 0.1050(18) 0.0705(14) 0.0532(12) 0.0230(10) 0.0115(11) 0.0047(13)
C22 0.134(2) 0.0689(15) 0.0809(17) 0.0384(13) 0.0331(16) 0.0086(15)
C23 0.0950(17) 0.0512(12) 0.0951(18) 0.0168(12) 0.0445(14) 0.0039(12)
C24 0.0697(13) 0.0505(11) 0.0726(13) 0.0004(10) 0.0182(10) -0.0009(10)
N1 0.0579(9) 0.0403(8) 0.0485(8) 0.0063(6) 0.0111(7) 0.0028(6)
N2 0.0559(9) 0.0480(9) 0.0604(9) 0.0129(7) 0.0143(7) 0.0077(7)
N3 0.0581(9) 0.0385(7) 0.0391(7) 0.0034(6) 0.0098(6) 0.0032(6)
N4 0.0597(9) 0.0457(8) 0.0518(8) 0.0048(6) 0.0132(7) 0.0045(7)
O1 0.1018(11) 0.0638(9) 0.0550(8) 0.0191(7) 0.0069(8) -0.0013(8)
O2 0.1066(12) 0.0732(10) 0.0430(7) 0.0030(7) 0.0017(7) -0.0163(8)
S1 0.0730(3) 0.0549(3) 0.0375(2) 0.00111(18) 0.0142(2) 0.0067(2)
S2 0.0563(3) 0.0528(3) 0.0467(2) 0.00971(19) 0.00414(19) 0.0112(2)

loop_
_atom_type_symbol
_atom_type_description
_atom_type_scat_dispersion_real
_atom_type_scat_dispersion_imag
_atom_type_scat_source
C C 0.0033 0.0016 'International Tables Vol C Tables 4.2.6.8 and 6.1.1.4'
H H 0.0000 0.0000 'International Tables Vol C Tables 4.2.6.8 and 6.1.1.4'
N N 0.0061 0.0033 'International Tables Vol C Tables 4.2.6.8 and 6.1.1.4'
O O 0.0106 0.0060 'International Tables Vol C Tables 4.2.6.8 and 6.1.1.4'
S S 0.1246 0.1234 'International Tables Vol C Tables 4.2.6.8 and 6.1.1.4'

loop_
_geom_angle_atom_site_label_1
_geom_angle_atom_site_label_2
_geom_angle_atom_site_label_3
_geom_angle
C6 C1 C2 119.89(18)
C6 C1 S1 119.56(15)
C2 C1 S1 120.51(13)
C3 C2 C1 119.04(16)
C3 C2 N1 122.18(16)
C1 C2 N1 118.76(16)
C4 C3 C2 119.92(19)
C4 C3 H3 120.0
C2 C3 H3 120.0
C5 C4 C3 121.0(2)
C5 C4 H4 119.5
C3 C4 H4 119.5
C6 C5 C4 119.75(19)
C6 C5 H5 120.1
C4 C5 H5 120.1
C5 C6 C1 120.33(19)
C5 C6 H6 119.8
C1 C6 H6 119.8
C12 C7 C8 119.93(16)
C12 C7 S2 119.63(14)
C8 C7 S2 120.36(13)
C9 C8 N3 122.99(15)
C9 C8 C7 118.68(16)
N3 C8 C7 118.32(14)
C10 C9 C8 120.27(18)
C10 C9 H9 119.9
C8 C9 H9 119.9
C11 C10 C9 120.93(18)
C11 C10 H10 119.5
C9 C10 H10 119.5
C10 C11 C12 119.63(18)
C10 C11 H11 120.2
C12 C11 H11 120.2
C11 C12 C7 120.55(18)
C11 C12 H12 119.7
C7 C12 H12 119.7
O1 C13 N1 125.31(17)
O1 C13 C14 121.63(16)
N1 C13 C14 113.04(15)
N2 C14 C15 123.33(17)
N2 C14 C13 116.77(15)
C15 C14 C13 119.89(17)
C14 C15 C16 118.4(2)
C14 C15 H15 120.8
C16 C15 H15 120.8
C17 C16 C15 118.7(2)
C17 C16 H16 120.7
C15 C16 H16 120.7
C16 C17 C18 119.3(2)
C16 C17 H17 120.3
C18 C17 H17 120.3
N2 C18 C17 123.6(2)
N2 C18 H18 118.2
C17 C18 H18 118.2
O2 C19 N3 125.20(17)
O2 C19 C20 121.81(16)
N3 C19 C20 112.98(14)
N4 C20 C21 123.21(18)
N4 C20 C19 116.98(15)
C21 C20 C19 119.81(17)
C20 C21 C22 118.3(2)
C20 C21 H21 120.9
C22 C21 H21 120.9
C23 C22 C21 119.1(2)
C23 C22 H22 120.5
C21 C22 H22 120.5
C22 C23 C24 118.6(2)
C22 C23 H23 120.7
C24 C23 H23 120.7
N4 C24 C23 123.9(2)
N4 C24 H24 118.0
C23 C24 H24 118.0
C13 N1 C2 128.96(15)
C13 N1 H1 115.5
C2 N1 H1 115.5
C18 N2 C14 116.66(17)
C19 N3 C8 129.82(14)
C19 N3 H3A 115.1
C8 N3 H3A 115.1
C20 N4 C24 116.94(16)
C1 S1 S2 104.34(6)
C7 S2 S1 105.17(6)

loop_
_geom_bond_atom_site_label_1
_geom_bond_atom_site_label_2
_geom_bond_distance
C1 C6 1.388(2)
C1 C2 1.400(2)
C1 S1 1.7775(19)
C2 C3 1.387(3)
C2 N1 1.401(2)
C3 C4 1.380(3)
C3 H3 0.9500
C4 C5 1.373(3)
C4 H4 0.9500
C5 C6 1.373(3)
C5 H5 0.9500
C6 H6 0.9500
C7 C12 1.387(2)
C7 C8 1.404(2)
C7 S2 1.7750(17)
C8 C9 1.393(2)
C8 N3 1.394(2)
C9 C10 1.379(3)
C9 H9 0.9500
C10 C11 1.376(3)
C10 H10 0.9500
C11 C12 1.377(3)
C11 H11 0.9500
C12 H12 0.9500
C13 O1 1.210(2)
C13 N1 1.352(2)
C13 C14 1.498(2)
C14 N2 1.333(2)
C14 C15 1.378(2)
C15 C16 1.381(3)
C15 H15 0.9500
C16 C17 1.355(3)
C16 H16 0.9500
C17 C18 1.368(3)
C17 H17 0.9500
C18 N2 1.333(2)
C18 H18 0.9500
C19 O2 1.214(2)
C19 N3 1.350(2)
C19 C20 1.501(2)
C20 N4 1.326(2)
C20 C21 1.371(3)
C21 C22 1.381(3)
C21 H21 0.9500
C22 C23 1.358(3)
C22 H22 0.9500
C23 C24 1.360(3)
C23 H23 0.9500
C24 N4 1.332(2)
C24 H24 0.9500
N1 H1 0.8800
N3 H3A 0.8800
S1 S2 2.0654(8)

loop_
_geom_torsion_atom_site_label_1
_geom_torsion_atom_site_label_2
_geom_torsion_atom_site_label_3
_geom_torsion_atom_site_label_4
_geom_torsion
C6 C1 C2 C3 3.2(3)
S1 C1 C2 C3 -179.19(14)
C6 C1 C2 N1 -175.31(16)
S1 C1 C2 N1 2.3(2)
C1 C2 C3 C4 -2.1(3)
N1 C2 C3 C4 176.34(17)
C2 C3 C4 C5 -0.4(3)
C3 C4 C5 C6 1.8(3)
C4 C5 C6 C1 -0.7(3)
C2 C1 C6 C5 -1.8(3)
S1 C1 C6 C5 -179.47(15)
C12 C7 C8 C9 0.0(3)
S2 C7 C8 C9 176.70(13)
C12 C7 C8 N3 -179.40(15)
S2 C7 C8 N3 -2.7(2)
N3 C8 C9 C10 -179.94(17)
C7 C8 C9 C10 0.7(3)
C8 C9 C10 C11 -0.7(3)
C9 C10 C11 C12 -0.1(3)
C10 C11 C12 C7 0.8(3)
C8 C7 C12 C11 -0.8(3)
S2 C7 C12 C11 -177.50(15)
O1 C13 C14 N2 -175.77(18)
N1 C13 C14 N2 5.5(2)
O1 C13 C14 C15 5.2(3)
N1 C13 C14 C15 -173.58(16)
N2 C14 C15 C16 -0.9(3)
C13 C14 C15 C16 178.07(17)
C14 C15 C16 C17 0.6(3)
C15 C16 C17 C18 0.1(3)
C16 C17 C18 N2 -0.7(3)
O2 C19 C20 N4 -172.86(18)
N3 C19 C20 N4 7.1(2)
O2 C19 C20 C21 7.4(3)
N3 C19 C20 C21 -172.69(18)
N4 C20 C21 C22 0.2(4)
C19 C20 C21 C22 180.0(2)
C20 C21 C22 C23 0.7(4)
C21 C22 C23 C24 -1.3(4)
C22 C23 C24 N4 1.2(4)
O1 C13 N1 C2 -0.7(3)
C14 C13 N1 C2 177.96(16)
C3 C2 N1 C13 21.9(3)
C1 C2 N1 C13 -159.71(17)
C17 C18 N2 C14 0.5(3)
C15 C14 N2 C18 0.4(3)
C13 C14 N2 C18 -178.66(16)
O2 C19 N3 C8 -2.2(3)
C20 C19 N3 C8 177.91(16)
C9 C8 N3 C19 2.9(3)
C7 C8 N3 C19 -177.71(17)
C21 C20 N4 C24 -0.4(3)
C19 C20 N4 C24 179.82(16)
C23 C24 N4 C20 -0.3(3)
C6 C1 S1 S2 -92.58(14)
C2 C1 S1 S2 89.75(14)
C12 C7 S2 S1 -85.54(14)
C8 C7 S2 S1 97.73(14)
C1 S1 S2 C7 -89.06(8)
